data_2104261
loop_
_publ_author_name
'van Mechelen, Jan B.'
'Goubitz, Kees'
'Pop, Mihaela'
'Peschar, Rene'
'Schenk, Henk'

_publ_section_title
;
 Structures of mono-unsaturated triacylglycerols. V. The \b'~1~-2,
 \b'-3 and \b~2~-3 polymorphs of 1,3-dilauroyl-2-oleoylglycerol (LaOLa)
 from synchrotron and laboratory powder diffraction data
;
_journal_coeditor_code DR5021
_journal_issue 6
_journal_name_full 'Acta Crystallographica Section B'
_journal_page_first 771
_journal_page_last 779
_journal_paper_doi 10.1107/S0108768108031601
_journal_volume 64
_journal_year 2008
_chemical_formula_moiety 'C45 H84 O6'
_chemical_formula_structural 'C45 H84 O6'
_chemical_formula_sum 'C45 H84 O6'
_chemical_formula_weight 721.2
_chemical_melting_point 290.5
_chemical_name_common '\b~2~-3 LaOLa'
_chemical_name_systematic 1,3-dilauroyl-2-oleoylglycerol
_space_group_IT_number 9
_symmetry_cell_setting monoclinic
_symmetry_space_group_name_Hall 'C -2yc'
_symmetry_space_group_name_H-M 'C 1 c 1'
_audit_creation_method 'from EXP file using GSAS2CIF'
_cell_angle_alpha 90.0
_cell_angle_beta 88.5014(11)
_cell_angle_gamma 90.0
_cell_formula_units_Z 4
_cell_length_a 5.44890(6)
_cell_length_b 104.424(3)
_cell_length_c 8.14280(14)
_cell_measurement_temperature 243
_cell_volume 4631.64(16)
_computing_structure_refinement GSAS
_diffrn_ambient_temperature 243
_diffrn_radiation_type synchrotron
_diffrn_radiation_wavelength 0.850047
_exptl_absorpt_correction_T_max 1.00000
_exptl_absorpt_correction_T_min 1.00000
_exptl_absorpt_process_details
;   GSAS Absorption/surface roughness correction: function number 0
 No correction is applied.
;
_exptl_crystal_colour white
_exptl_crystal_density_diffrn 1.034
_exptl_crystal_description 'solid fat'
_refine_ls_extinction_method none
_refine_ls_goodness_of_fit_all 2.49
_refine_ls_hydrogen_treatment constr
_refine_ls_matrix_type full
_refine_ls_number_parameters 416
_refine_ls_number_restraints 422
_refine_ls_shift/su_max 0.42
_refine_ls_shift/su_mean 0.01
_reflns_number_total 714
_cod_data_source_file dr5021.cif
_cod_data_source_block III
_cod_depositor_comments
;
The following automatic conversions were performed:
'_geom_bond_publ_flag' value 'N' changed to 'n' according to
'/home/saulius/struct/CIF-dictionaries/cif_core.dic' dictionary named
'cif_core.dic' version 2.4.1 from 2010-06-29 (268
times).

'_geom_angle_publ_flag' value 'N' changed to 'n' according to
'/home/saulius/struct/CIF-dictionaries/cif_core.dic' dictionary named
'cif_core.dic' version 2.4.1 from 2010-06-29 (258 times).

Automatic conversion script
Id: cif_fix_enum 1527 2010-12-29 10:47:43Z saulius 

The following automatic conversions were performed:

'_geom_bond_publ_flag' value 'N' changed to 'n' according to
/home/saulius/struct/CIF-dictionaries/cif_core.dic dictionary named
'cif_core.dic' version 2.4.1 from 2010-06-29 (268
times).

'_geom_angle_publ_flag' value 'N' changed to 'n' according
to /home/saulius/struct/CIF-dictionaries/cif_core.dic dictionary
named 'cif_core.dic' version 2.4.1 from 2010-06-29 (258 times).

Automatic conversion script
Id: cif_fix_values 1715 2011-07-08 13:25:40Z adriana 
;
_cod_original_cell_volume 4631.63(17)
_cod_original_sg_symbol_H-M 'C c'
_cod_database_code 2104261
_cod_database_fobs_code 2104261

loop_
_symmetry_equiv_pos_site_id
_symmetry_equiv_pos_as_xyz
1 +x,+y,+z
2 +x,-y,+z+1/2
101 +x+1/2,+y+1/2,+z
102 +x+1/2,-y+1/2,+z+1/2

loop_
_atom_site_type_symbol
_atom_site_label
_atom_site_fract_x
_atom_site_fract_y
_atom_site_fract_z
_atom_site_U_iso_or_equiv
_atom_site_thermal_displace_type
_atom_site_occupancy
O O1a 1.01382(6) 0.629695(9) 0.36835(10) 0.0253 Uiso 1.0
C C1a 1.09533(6) 0.6183310(3) 0.41931(9) 0.0253 Uiso 1.0
C C2a 0.88639(6) 0.609066(4) 0.44550(6) 0.0253 Uiso 1.0
O O2a 1.3079(3) 0.615809(5) 0.4401(2) 0.0253 Uiso 1.0
C C3a 0.96867(6) 0.597818(4) 0.55045(6) 0.0253 Uiso 1.0
C C4a 0.74870(6) 0.589410(4) 0.59710(6) 0.0253 Uiso 1.0
C C5a 0.83420(6) 0.577513(4) 0.68844(6) 0.0253 Uiso 1.0
C C6a 0.61421(6) 0.569097(4) 0.73496(6) 0.0253 Uiso 1.0
C C7a 0.70053(6) 0.556992(4) 0.82153(6) 0.0253 Uiso 1.0
C C8a 0.48054(6) 0.548758(4) 0.87184(6) 0.0253 Uiso 1.0
C C9a 0.56678(6) 0.536604(4) 0.95591(6) 0.0253 Uiso 1.0
C C10a 0.34655(6) 0.528376(4) 1.00661(6) 0.0253 Uiso 1.0
C C11a 0.43308(6) 0.516135(4) 1.08936(6) 0.0253 Uiso 1.0
C C12a 0.21283(8) 0.507962(4) 1.14130(6) 0.0253 Uiso 1.0
C C1 1.19586(6) 0.640097(4) 0.35186(5) 0.0253 Uiso 1.0
C C2 1.11962(6) 0.6493770(3) 0.22191(6) 0.0253 Uiso 1.0
O O1b 1.31723(6) 0.658803(9) 0.18952(11) 0.0253 Uiso 1.0
C C1b 1.25651(6) 0.6694790(3) 0.10967(7) 0.0253 Uiso 1.0
C C2b 1.47189(7) 0.678494(4) 0.09463(5) 0.0253 Uiso 1.0
O O2b 1.0567(3) 0.671603(5) 0.05679(16) 0.0253 Uiso 1.0
C C3b 1.43879(7) 0.687524(4) -0.05022(5) 0.0253 Uiso 1.0
C C4b 1.61612(7) 0.698775(4) -0.03895(5) 0.0253 Uiso 1.0
C C5b 1.58244(7) 0.707808(4) -0.18334(5) 0.0253 Uiso 1.0
C C6b 1.75775(7) 0.719084(4) -0.17146(5) 0.0253 Uiso 1.0
C C7b 1.72010(7) 0.728263(4) -0.31395(5) 0.0253 Uiso 1.0
C C8b 1.88252(8) 0.739998(4) -0.29563(5) 0.0253 Uiso 1.0
C C9b 1.84379(16) 0.749090(5) -0.43535(7) 0.0253 Uiso 1.0
C C10b 1.82792(6) 0.7617190(2) -0.41739(3) 0.0253 Uiso 1.0
C C11b 1.79199(8) 0.7682540(2) -0.25400(3) 0.0253 Uiso 1.0
C C12b 1.67792(7) 0.7814140(2) -0.27744(3) 0.0253 Uiso 1.0
C C13b 1.66272(8) 0.7885200(2) -0.11303(3) 0.0253 Uiso 1.0
C C14b 1.55783(7) 0.8018440(2) -0.13725(3) 0.0253 Uiso 1.0
C C15b 1.52648(9) 0.8085850(2) 0.02835(3) 0.0253 Uiso 1.0
C C16b 1.41022(9) 0.8217480(2) 0.00493(4) 0.0253 Uiso 1.0
C C17b 1.39622(10) 0.8288660(3) 0.16814(4) 0.0253 Uiso 1.0
C C18b 1.27407(10) 0.8418600(2) 0.14566(4) 0.0253 Uiso 1.0
C C3 1.07103(7) 0.642349(4) 0.06502(5) 0.0253 Uiso 1.0
O O1c 1.28809(7) 0.634727(8) 0.01471(7) 0.0253 Uiso 1.0
C C1c 1.27280(6) 0.627944(4) -0.12302(4) 0.0253 Uiso 1.0
C C2c 1.49644(7) 0.619616(4) -0.14920(4) 0.0253 Uiso 1.0
O O2c 1.10893(19) 0.628831(7) -0.21794(9) 0.0253 Uiso 1.0
C C3c 1.52923(7) 0.610892(4) -0.00030(5) 0.0253 Uiso 1.0
C C4c 1.35912(7) 0.599333(4) -0.01103(5) 0.0253 Uiso 1.0
C C5c 1.41278(7) 0.589878(4) 0.12620(5) 0.0253 Uiso 1.0
C C6c 1.21754(7) 0.579387(4) 0.13234(5) 0.0253 Uiso 1.0
C C7c 1.27335(7) 0.569816(4) 0.26790(5) 0.0253 Uiso 1.0
C C8c 1.07831(7) 0.559310(4) 0.27383(5) 0.0253 Uiso 1.0
C C9c 1.13479(7) 0.549703(4) 0.40893(5) 0.0253 Uiso 1.0
C C10c 0.94138(7) 0.539110(4) 0.41358(5) 0.0253 Uiso 1.0
C C11c 0.98996(7) 0.529906(4) 0.55456(5) 0.0253 Uiso 1.0
C C12c 0.80029(8) 0.519211(4) 0.55718(5) 0.0253 Uiso 1.0
H H121a 0.10462(19) 0.512921(10) 1.21922(14) 0.0506 Uiso 1.0
H H122a 0.11831(19) 0.505585(9) 1.04213(18) 0.0506 Uiso 1.0
H H123a 0.27101(17) 0.500013(14) 1.19656(12) 0.0506 Uiso 1.0
H H111a 0.52859(19) 0.518399(8) 1.18836(18) 0.0506 Uiso 1.0
H H112a 0.54037(19) 0.511188(10) 1.01056(14) 0.0506 Uiso 1.0
H H101a 0.25212(19) 0.526112(8) 0.90699(18) 0.0506 Uiso 1.0
H H102a 0.23823(19) 0.533284(10) 1.08504(14) 0.0506 Uiso 1.0
H H91a 0.66021(19) 0.538939(8) 1.05561(18) 0.0506 Uiso 1.0
H H92a 0.67595(19) 0.531665(9) 0.87834(14) 0.0506 Uiso 1.0
H H81a 0.38750(19) 0.546426(8) 0.77209(18) 0.0506 Uiso 1.0
H H82a 0.37110(19) 0.553686(10) 0.94930(14) 0.0506 Uiso 1.0
H H71a 0.79233(19) 0.559433(9) 0.92162(18) 0.0506 Uiso 1.0
H H72a 0.81116(19) 0.552021(10) 0.74539(13) 0.0506 Uiso 1.0
H H61a 0.52616(19) 0.566662(8) 0.63331(18) 0.0506 Uiso 1.0
H H62a 0.50005(19) 0.573959(10) 0.81017(13) 0.0506 Uiso 1.0
H H51a 0.91918(19) 0.580177(9) 0.79043(19) 0.0506 Uiso 1.0
H H52a 0.9509(2) 0.572558(10) 0.61611(13) 0.0506 Uiso 1.0
H H41a 0.66362(18) 0.586747(9) 0.49523(18) 0.0506 Uiso 1.0
H H42a 0.6320(2) 0.594372(10) 0.66951(13) 0.0506 Uiso 1.0
H H31a 1.0924(2) 0.592623(10) 0.48687(12) 0.0506 Uiso 1.0
H H32a 1.04443(18) 0.601146(9) 0.65255(19) 0.0506 Uiso 1.0
H H21a 0.7460(2) 0.613545(9) 0.50259(12) 0.0506 Uiso 1.0
H H22a 0.83246(17) 0.605808(9) 0.3367(2) 0.0506 Uiso 1.0
H H11 1.20762(16) 0.644697(9) 0.4594(2) 0.0506 Uiso 1.0
H H12 1.3597(3) 0.636386(9) 0.32050(11) 0.0506 Uiso 1.0
H H181b 1.36986(18) 0.846952(10) 0.06218(14) 0.0506 Uiso 1.0
H H182b 1.1027(5) 0.840592(8) 0.10736(11) 0.0506 Uiso 1.0
H H183b 1.26929(16) 0.846549(10) 0.2526(2) 0.0506 Uiso 1.0
H H171b 1.5659(5) 0.830145(8) 0.20928(11) 0.0506 Uiso 1.0
H H172b 1.29818(18) 0.823713(10) 0.24982(14) 0.0506 Uiso 1.0
H H161b 1.2408(4) 0.820674(8) -0.03766(11) 0.0506 Uiso 1.0
H H162b 1.51193(18) 0.826789(10) -0.07584(14) 0.0506 Uiso 1.0
H H151b 1.6907(4) 0.809628(8) 0.07870(12) 0.0506 Uiso 1.0
H H152b 1.41829(19) 0.803309(10) 0.10272(13) 0.0506 Uiso 1.0
H H141b 1.3946(4) 0.801156(8) -0.18992(12) 0.0506 Uiso 1.0
H H142b 1.6720(2) 0.806912(10) -0.20976(13) 0.0506 Uiso 1.0
H H131b 1.8308(4) 0.789231(8) -0.06743(11) 0.0506 Uiso 1.0
H H132b 1.55434(19) 0.783648(9) -0.03435(14) 0.0506 Uiso 1.0
H H121b 1.5091(4) 0.780407(8) -0.32099(11) 0.0506 Uiso 1.0
H H122b 1.78118(19) 0.786446(10) -0.35741(14) 0.0506 Uiso 1.0
H H111b 1.68099(19) 0.762946(10) -0.18182(13) 0.0506 Uiso 1.0
H H112b 1.9547(4) 0.769227(8) -0.20095(12) 0.0506 Uiso 1.0
H H101b 1.8359(18) 0.767161(9) -0.51840(16) 0.0506 Uiso 1.0
H H91b 1.8299(10) 0.745448(8) -0.5483(2) 0.0506 Uiso 1.0
H H81b 2.0583(5) 0.737285(9) -0.29589(11) 0.0506 Uiso 1.0
H H82b 1.84018(16) 0.744376(9) -0.1896(2) 0.0506 Uiso 1.0
H H71b 1.5445(5) 0.730984(9) -0.31464(11) 0.0506 Uiso 1.0
H H72b 1.76346(16) 0.723840(9) -0.4197(2) 0.0506 Uiso 1.0
H H61b 1.9305(4) 0.715880(9) -0.17544(11) 0.0506 Uiso 1.0
H H62b 1.72582(16) 0.723684(9) -0.0655(2) 0.0506 Uiso 1.0
H H51b 1.4098(4) 0.711028(9) -0.18183(11) 0.0506 Uiso 1.0
H H52b 1.61680(16) 0.703097(9) -0.2883(2) 0.0506 Uiso 1.0
H H41b 1.58305(16) 0.703506(10) 0.0661(2) 0.0506 Uiso 1.0
H H42b 1.7886(4) 0.695495(9) -0.04100(11) 0.0506 Uiso 1.0
H H31b 1.47220(16) 0.682777(9) -0.1551(2) 0.0506 Uiso 1.0
H H32b 1.2663(4) 0.690807(9) -0.04854(11) 0.0506 Uiso 1.0
H H21b 1.48350(16) 0.683616(10) 0.19803(19) 0.0506 Uiso 1.0
H H22b 1.6262(3) 0.673436(10) 0.07700(11) 0.0506 Uiso 1.0
H H21 0.9670(3) 0.653953(9) 0.25996(11) 0.0506 Uiso 1.0
H H121c 0.6335(3) 0.522911(9) 0.57854(11) 0.0506 Uiso 1.0
H H122c 0.80416(16) 0.514723(9) 0.4488(2) 0.0506 Uiso 1.0
H H123c 0.83877(16) 0.512972(11) 0.64597(15) 0.0506 Uiso 1.0
H H111c 0.97988(16) 0.534670(10) 0.6609(2) 0.0506 Uiso 1.0
H H112c 1.1576(4) 0.526143(9) 0.53952(11) 0.0506 Uiso 1.0
H H101c 0.94823(16) 0.534312(9) 0.3075(2) 0.0506 Uiso 1.0
H H102c 0.7750(3) 0.543003(9) 0.42978(11) 0.0506 Uiso 1.0
H H91c 1.13414(16) 0.554195(9) 0.5172(2) 0.0506 Uiso 1.0
H H92c 1.3003(3) 0.545852(9) 0.38664(11) 0.0506 Uiso 1.0
H H81c 1.07706(16) 0.554797(9) 0.1656(2) 0.0506 Uiso 1.0
H H82c 0.9136(3) 0.563237(9) 0.29681(11) 0.0506 Uiso 1.0
H H71c 1.27409(16) 0.574351(9) 0.3758(2) 0.0506 Uiso 1.0
H H72c 1.4382(3) 0.565882(9) 0.24541(11) 0.0506 Uiso 1.0
H H61c 1.21652(16) 0.574849(9) 0.0244(2) 0.0506 Uiso 1.0
H H62c 1.0530(3) 0.583327(9) 0.15490(11) 0.0506 Uiso 1.0
H H51c 1.41206(16) 0.594505(9) 0.2335(2) 0.0506 Uiso 1.0
H H52c 1.5778(3) 0.585922(9) 0.10532(11) 0.0506 Uiso 1.0
H H41c 1.38577(16) 0.595036(9) -0.1196(2) 0.0506 Uiso 1.0
H H42c 1.1846(4) 0.602248(9) -0.00006(11) 0.0506 Uiso 1.0
H H31c 1.7036(5) 0.607891(9) 0.00200(11) 0.0506 Uiso 1.0
H H32c 1.48898(16) 0.615782(10) 0.10251(19) 0.0506 Uiso 1.0
H H21c 1.47591(16) 0.614253(10) -0.24945(18) 0.0506 Uiso 1.0
H H22c 1.6451(3) 0.625168(10) -0.16435(11) 0.0506 Uiso 1.0
H H31 1.03410(16) 0.648672(11) -0.02324(15) 0.0506 Uiso 1.0
H H32 0.9271(3) 0.636525(10) 0.08243(11) 0.0506 Uiso 1.0

loop_
_atom_type_symbol
_atom_type_scat_dispersion_real
_atom_type_scat_dispersion_imag
_atom_type_scat_source
O 0.047 0.032 International_Tables_Vol_C
C 0.017 0.009 International_Tables_Vol_C
H 0.000 0.000 International_Tables_Vol_C

loop_
_geom_angle_atom_site_label_1
_geom_angle_atom_site_label_2
_geom_angle_atom_site_label_3
_geom_angle_site_symmetry_1
_geom_angle_site_symmetry_3
_geom_angle
_geom_angle_publ_flag
C1a O1a C1 1_555 1_555 117.00(3) n
O1a C1a C2a 1_555 1_555 111.00(3) n
O1a C1a O2a 1_555 1_555 124.50(5) n
C2a C1a O2a 1_555 1_555 124.50(5) n
C1a C2a C3a 1_555 1_555 109.98(3) n
C1a C2a H21a 1_555 1_555 109.37(7) n
C1a C2a H22a 1_555 1_555 109.37(8) n
C3a C2a H21a 1_555 1_555 109.37(7) n
C3a C2a H22a 1_555 1_555 109.36(7) n
H21a C2a H22a 1_555 1_555 109.37(9) n
C2a C3a C4a 1_555 1_555 109.99(3) n
C2a C3a H31a 1_555 1_555 109.37(7) n
C2a C3a H32a 1_555 1_555 109.37(7) n
C4a C3a H31a 1_555 1_555 109.37(7) n
C4a C3a H32a 1_555 1_555 109.37(8) n
H31a C3a H32a 1_555 1_555 109.37(9) n
C3a C4a C5a 1_555 1_555 109.98(3) n
C3a C4a H41a 1_555 1_555 109.37(8) n
C3a C4a H42a 1_555 1_555 109.37(7) n
C5a C4a H41a 1_555 1_555 109.37(7) n
C5a C4a H42a 1_555 1_555 109.37(7) n
H41a C4a H42a 1_555 1_555 109.37(9) n
C4a C5a C6a 1_555 1_555 109.98(3) n
C4a C5a H51a 1_555 1_555 109.37(7) n
C4a C5a H52a 1_555 1_555 109.37(7) n
C6a C5a H51a 1_555 1_555 109.37(8) n
C6a C5a H52a 1_555 1_555 109.37(7) n
H51a C5a H52a 1_555 1_555 109.37(9) n
C5a C6a C7a 1_555 1_555 109.98(3) n
C5a C6a H61a 1_555 1_555 109.37(8) n
C5a C6a H62a 1_555 1_555 109.37(7) n
C7a C6a H61a 1_555 1_555 109.37(6) n
C7a C6a H62a 1_555 1_555 109.37(7) n
H61a C6a H62a 1_555 1_555 109.37(9) n
C6a C7a C8a 1_555 1_555 109.98(3) n
C6a C7a H71a 1_555 1_555 109.37(6) n
C6a C7a H72a 1_555 1_555 109.37(7) n
C8a C7a H71a 1_555 1_555 109.37(8) n
C8a C7a H72a 1_555 1_555 109.37(7) n
H71a C7a H72a 1_555 1_555 109.37(9) n
C7a C8a C9a 1_555 1_555 109.98(3) n
C7a C8a H81a 1_555 1_555 109.37(8) n
C7a C8a H82a 1_555 1_555 109.37(7) n
C9a C8a H81a 1_555 1_555 109.37(6) n
C9a C8a H82a 1_555 1_555 109.37(7) n
H81a C8a H82a 1_555 1_555 109.37(9) n
C8a C9a C10a 1_555 1_555 109.98(3) n
C8a C9a H91a 1_555 1_555 109.37(6) n
C8a C9a H92a 1_555 1_555 109.37(7) n
C10a C9a H91a 1_555 1_555 109.37(8) n
C10a C9a H92a 1_555 1_555 109.37(7) n
H91a C9a H92a 1_555 1_555 109.37(9) n
C9a C10a C11a 1_555 1_555 109.98(3) n
C9a C10a H101a 1_555 1_555 109.37(8) n
C9a C10a H102a 1_555 1_555 109.36(7) n
C11a C10a H101a 1_555 1_555 109.37(6) n
C11a C10a H102a 1_555 1_555 109.37(7) n
H101a C10a H102a 1_555 1_555 109.37(9) n
C10a C11a C12a 1_555 1_555 109.98(3) n
C10a C11a H111a 1_555 1_555 109.37(7) n
C10a C11a H112a 1_555 1_555 109.37(7) n
C12a C11a H111a 1_555 1_555 109.37(8) n
C12a C11a H112a 1_555 1_555 109.37(7) n
H111a C11a H112a 1_555 1_555 109.37(9) n
C11a C12a H121a 1_555 1_555 109.48(7) n
C11a C12a H122a 1_555 1_555 109.47(8) n
C11a C12a H123a 1_555 1_555 109.47(7) n
H121a C12a H122a 1_555 1_555 109.47(9) n
H121a C12a H123a 1_555 1_555 109.47(9) n
H122a C12a H123a 1_555 1_555 109.47(9) n
O1a C1 C2 1_555 1_555 109.98(4) n
O1a C1 H11 1_555 1_555 109.37(8) n
O1a C1 H12 1_555 1_555 109.37(7) n
C2 C1 H11 1_555 1_555 109.37(8) n
C2 C1 H12 1_555 1_555 109.37(6) n
H11 C1 H12 1_555 1_555 109.37(9) n
C1 C2 O1b 1_555 1_555 110.00(4) n
C1 C2 C3 1_555 1_555 110.00(3) n
C1 C2 H21 1_555 1_555 109.44(7) n
O1b C2 C3 1_555 1_555 108.51(5) n
O1b C2 H21 1_555 1_555 109.44(7) n
C3 C2 H21 1_555 1_555 109.44(7) n
C2 O1b C1b 1_555 1_555 117.00(4) n
O1b C1b C2b 1_555 1_555 111.00(3) n
O1b C1b O2b 1_555 1_555 124.50(5) n
C2b C1b O2b 1_555 1_555 124.50(5) n
C1b C2b C3b 1_555 1_555 109.98(3) n
C1b C2b H21b 1_555 1_555 109.37(7) n
C1b C2b H22b 1_555 1_555 109.37(8) n
C3b C2b H21b 1_555 1_555 109.37(8) n
C3b C2b H22b 1_555 1_555 109.37(6) n
H21b C2b H22b 1_555 1_555 109.37(8) n
C2b C3b C4b 1_555 1_555 109.99(3) n
C2b C3b H31b 1_555 1_555 109.37(8) n
C2b C3b H32b 1_555 1_555 109.37(6) n
C4b C3b H31b 1_555 1_555 109.37(6) n
C4b C3b H32b 1_555 1_555 109.37(8) n
H31b C3b H32b 1_555 1_555 109.37(8) n
C3b C4b C5b 1_555 1_555 109.97(3) n
C3b C4b H41b 1_555 1_555 109.37(6) n
C3b C4b H42b 1_555 1_555 109.37(8) n
C5b C4b H41b 1_555 1_555 109.37(8) n
C5b C4b H42b 1_555 1_555 109.37(6) n
H41b C4b H42b 1_555 1_555 109.37(8) n
C4b C5b C6b 1_555 1_555 110.00(3) n
C4b C5b H51b 1_555 1_555 109.36(6) n
C4b C5b H52b 1_555 1_555 109.37(8) n
C6b C5b H51b 1_555 1_555 109.36(8) n
C6b C5b H52b 1_555 1_555 109.36(6) n
H51b C5b H52b 1_555 1_555 109.37(8) n
C5b C6b C7b 1_555 1_555 109.96(3) n
C5b C6b H61b 1_555 1_555 109.37(8) n
C5b C6b H62b 1_555 1_555 109.37(6) n
C7b C6b H61b 1_555 1_555 109.37(6) n
C7b C6b H62b 1_555 1_555 109.38(8) n
H61b C6b H62b 1_555 1_555 109.37(8) n
C6b C7b C8b 1_555 1_555 110.00(3) n
C6b C7b H71b 1_555 1_555 109.37(6) n
C6b C7b H72b 1_555 1_555 109.37(8) n
C8b C7b H71b 1_555 1_555 109.36(8) n
C8b C7b H72b 1_555 1_555 109.37(6) n
H71b C7b H72b 1_555 1_555 109.37(8) n
C7b C8b C9b 1_555 1_555 109.97(4) n
C7b C8b H81b 1_555 1_555 109.37(8) n
C7b C8b H82b 1_555 1_555 109.38(6) n
C9b C8b H81b 1_555 1_555 109.37(7) n
C9b C8b H82b 1_555 1_555 109.37(8) n
H81b C8b H82b 1_555 1_555 109.37(9) n
C8b C9b C10b 1_555 1_555 123.65(5) n
C8b C9b H91b 1_555 1_555 118.18(8) n
C10b C9b H91b 1_555 1_555 118.18(8) n
C9b C10b C11b 1_555 1_555 123.66(3) n
C9b C10b H101b 1_555 1_555 118.17(8) n
C11b C10b H101b 1_555 1_555 118.16(9) n
C10b C11b C12b 1_555 1_555 110.06(2) n
C10b C11b H111b 1_555 1_555 109.35(6) n
C10b C11b H112b 1_555 1_555 109.35(7) n
C12b C11b H111b 1_555 1_555 109.36(6) n
C12b C11b H112b 1_555 1_555 109.36(5) n
H111b C11b H112b 1_555 1_555 109.35(9) n
C11b C12b C13b 1_555 1_555 109.93(2) n
C11b C12b H121b 1_555 1_555 109.38(5) n
C11b C12b H122b 1_555 1_555 109.38(6) n
C13b C12b H121b 1_555 1_555 109.38(7) n
C13b C12b H122b 1_555 1_555 109.38(6) n
H121b C12b H122b 1_555 1_555 109.38(9) n
C12b C13b C14b 1_555 1_555 110.02(2) n
C12b C13b H131b 1_555 1_555 109.36(7) n
C12b C13b H132b 1_555 1_555 109.36(6) n
C14b C13b H131b 1_555 1_555 109.36(5) n
C14b C13b H132b 1_555 1_555 109.36(6) n
H131b C13b H132b 1_555 1_555 109.36(9) n
C13b C14b C15b 1_555 1_555 109.96(2) n
C13b C14b H141b 1_555 1_555 109.37(5) n
C13b C14b H142b 1_555 1_555 109.37(6) n
C15b C14b H141b 1_555 1_555 109.37(7) n
C15b C14b H142b 1_555 1_555 109.37(6) n
H141b C14b H142b 1_555 1_555 109.38(9) n
C14b C15b C16b 1_555 1_555 109.99(2) n
C14b C15b H151b 1_555 1_555 109.37(7) n
C14b C15b H152b 1_555 1_555 109.36(6) n
C16b C15b H151b 1_555 1_555 109.37(5) n
C16b C15b H152b 1_555 1_555 109.37(6) n
H151b C15b H152b 1_555 1_555 109.37(9) n
C15b C16b C17b 1_555 1_555 109.98(2) n
C15b C16b H161b 1_555 1_555 109.37(5) n
C15b C16b H162b 1_555 1_555 109.37(6) n
C17b C16b H161b 1_555 1_555 109.37(7) n
C17b C16b H162b 1_555 1_555 109.37(6) n
H161b C16b H162b 1_555 1_555 109.37(9) n
C16b C17b C18b 1_555 1_555 109.98(3) n
C16b C17b H171b 1_555 1_555 109.37(7) n
C16b C17b H172b 1_555 1_555 109.37(6) n
C18b C17b H171b 1_555 1_555 109.37(6) n
C18b C17b H172b 1_555 1_555 109.37(6) n
H171b C17b H172b 1_555 1_555 109.37(9) n
C17b C18b H181b 1_555 1_555 109.47(6) n
C17b C18b H182b 1_555 1_555 109.48(6) n
C17b C18b H183b 1_555 1_555 109.47(7) n
H181b C18b H182b 1_555 1_555 109.47(9) n
H181b C18b H183b 1_555 1_555 109.47(9) n
H182b C18b H183b 1_555 1_555 109.47(9) n
C2 C3 O1c 1_555 1_555 109.99(4) n
C2 C3 H31 1_555 1_555 109.37(8) n
C2 C3 H32 1_555 1_555 109.37(6) n
O1c C3 H31 1_555 1_555 109.37(7) n
O1c C3 H32 1_555 1_555 109.37(8) n
H31 C3 H32 1_555 1_555 109.37(9) n
C3 O1c C1c 1_555 1_555 116.99(4) n
O1c C1c C2c 1_555 1_555 110.97(3) n
O1c C1c O2c 1_555 1_555 124.46(5) n
C2c C1c O2c 1_555 1_555 124.47(5) n
C1c C2c C3c 1_555 1_555 110.00(3) n
C1c C2c H21c 1_555 1_555 109.37(6) n
C1c C2c H22c 1_555 1_555 109.37(8) n
C3c C2c H21c 1_555 1_555 109.37(8) n
C3c C2c H22c 1_555 1_555 109.37(7) n
H21c C2c H22c 1_555 1_555 109.37(8) n
C2c C3c C4c 1_555 1_555 109.99(3) n
C2c C3c H31c 1_555 1_555 109.37(6) n
C2c C3c H32c 1_555 1_555 109.37(8) n
C4c C3c H31c 1_555 1_555 109.37(8) n
C4c C3c H32c 1_555 1_555 109.37(6) n
H31c C3c H32c 1_555 1_555 109.37(8) n
C3c C4c C5c 1_555 1_555 109.99(3) n
C3c C4c H41c 1_555 1_555 109.37(6) n
C3c C4c H42c 1_555 1_555 109.37(8) n
C5c C4c H41c 1_555 1_555 109.36(8) n
C5c C4c H42c 1_555 1_555 109.37(6) n
H41c C4c H42c 1_555 1_555 109.37(9) n
C4c C5c C6c 1_555 1_555 109.98(3) n
C4c C5c H51c 1_555 1_555 109.37(8) n
C4c C5c H52c 1_555 1_555 109.37(6) n
C6c C5c H51c 1_555 1_555 109.37(7) n
C6c C5c H52c 1_555 1_555 109.37(8) n
H51c C5c H52c 1_555 1_555 109.37(9) n
C5c C6c C7c 1_555 1_555 109.99(3) n
C5c C6c H61c 1_555 1_555 109.37(7) n
C5c C6c H62c 1_555 1_555 109.37(7) n
C7c C6c H61c 1_555 1_555 109.37(8) n
C7c C6c H62c 1_555 1_555 109.37(6) n
H61c C6c H62c 1_555 1_555 109.37(9) n
C6c C7c C8c 1_555 1_555 109.98(3) n
C6c C7c H71c 1_555 1_555 109.37(8) n
C6c C7c H72c 1_555 1_555 109.37(6) n
C8c C7c H71c 1_555 1_555 109.37(7) n
C8c C7c H72c 1_555 1_555 109.37(8) n
H71c C7c H72c 1_555 1_555 109.37(9) n
C7c C8c C9c 1_555 1_555 109.98(3) n
C7c C8c H81c 1_555 1_555 109.37(7) n
C7c C8c H82c 1_555 1_555 109.37(7) n
C9c C8c H81c 1_555 1_555 109.37(8) n
C9c C8c H82c 1_555 1_555 109.37(6) n
H81c C8c H82c 1_555 1_555 109.37(9) n
C8c C9c C10c 1_555 1_555 109.99(3) n
C8c C9c H91c 1_555 1_555 109.37(8) n
C8c C9c H92c 1_555 1_555 109.37(6) n
C10c C9c H91c 1_555 1_555 109.37(7) n
C10c C9c H92c 1_555 1_555 109.37(8) n
H91c C9c H92c 1_555 1_555 109.37(9) n
C9c C10c C11c 1_555 1_555 109.98(3) n
C9c C10c H101c 1_555 1_555 109.37(7) n
C9c C10c H102c 1_555 1_555 109.37(8) n
C11c C10c H101c 1_555 1_555 109.37(8) n
C11c C10c H102c 1_555 1_555 109.37(6) n
H101c C10c H102c 1_555 1_555 109.37(8) n
C10c C11c C12c 1_555 1_555 109.99(3) n
C10c C11c H111c 1_555 1_555 109.37(8) n
C10c C11c H112c 1_555 1_555 109.37(6) n
C12c C11c H111c 1_555 1_555 109.37(7) n
C12c C11c H112c 1_555 1_555 109.37(8) n
H111c C11c H112c 1_555 1_555 109.37(9) n
C11c C12c H121c 1_555 1_555 109.47(8) n
C11c C12c H122c 1_555 1_555 109.47(7) n
C11c C12c H123c 1_555 1_555 109.47(7) n
H121c C12c H122c 1_555 1_555 109.47(9) n
H121c C12c H123c 1_555 1_555 109.47(8) n
H122c C12c H123c 1_555 1_555 109.47(10) n

loop_
_geom_bond_atom_site_label_1
_geom_bond_atom_site_label_2
_geom_bond_site_symmetry_2
_geom_bond_distance
_geom_bond_publ_flag
O1a C1a 1_555 1.3369(9) n
O1a C1 1_555 1.4747(8) n
C1a O1a 1_555 1.3369(9) n
C1a C2a 1_555 1.5050(5) n
C1a O2a 1_555 1.2039(17) n
C2a C1a 1_555 1.5050(5) n
C2a C3a 1_555 1.5268(6) n
C2a H21a 1_555 1.0008(12) n
C2a H22a 1_555 1.0006(17) n
O2a C1a 1_555 1.2039(17) n
C3a C2a 1_555 1.5268(6) n
C3a C4a 1_555 1.5258(5) n
C3a H31a 1_555 0.9994(11) n
C3a H32a 1_555 1.0001(15) n
C4a C3a 1_555 1.5258(5) n
C4a C5a 1_555 1.5270(6) n
C4a H41a 1_555 1.0003(15) n
C4a H42a 1_555 1.0003(11) n
C5a C4a 1_555 1.5270(6) n
C5a C6a 1_555 1.5261(5) n
C5a H51a 1_555 1.0008(15) n
C5a H52a 1_555 0.9998(11) n
C6a C5a 1_555 1.5261(5) n
C6a C7a 1_555 1.5275(6) n
C6a H61a 1_555 1.0003(15) n
C6a H62a 1_555 1.0000(11) n
C7a C6a 1_555 1.5275(6) n
C7a C8a 1_555 1.5226(5) n
C7a H71a 1_555 1.0003(14) n
C7a H72a 1_555 0.9988(11) n
C8a C7a 1_555 1.5226(5) n
C8a C9a 1_555 1.5222(6) n
C8a H81a 1_555 0.9988(14) n
C8a H82a 1_555 0.9993(11) n
C9a C8a 1_555 1.5222(6) n
C9a C10a 1_555 1.5241(5) n
C9a H91a 1_555 0.9996(14) n
C9a H92a 1_555 0.9996(11) n
C10a C9a 1_555 1.5241(5) n
C10a C11a 1_555 1.5254(6) n
C10a H101a 1_555 1.0003(14) n
C10a H102a 1_555 0.9995(11) n
C11a C10a 1_555 1.5254(6) n
C11a C12a 1_555 1.5235(6) n
C11a H111a 1_555 0.9993(14) n
C11a H112a 1_555 1.0003(12) n
C12a C11a 1_555 1.5235(6) n
C12a H121a 1_555 0.9994(12) n
C12a H122a 1_555 1.0004(14) n
C12a H123a 1_555 0.9997(14) n
C1 O1a 1_555 1.4747(8) n
C1 C2 1_555 1.5014(6) n
C1 H11 1_555 1.0023(17) n
C1 H12 1_555 1.0003(17) n
C2 C1 1_555 1.5014(6) n
C2 O1b 1_555 1.4775(8) n
C2 C3 1_555 1.5028(6) n
C2 H21 1_555 1.0012(14) n
O1b C2 1_555 1.4775(8) n
O1b C1b 1_555 1.3366(10) n
C1b O1b 1_555 1.3366(10) n
C1b C2b 1_555 1.5070(5) n
C1b O2b 1_555 1.2017(14) n
C2b C1b 1_555 1.5070(5) n
C2b C3b 1_555 1.5245(6) n
C2b H21b 1_555 1.0009(15) n
C2b H22b 1_555 0.9999(14) n
O2b C1b 1_555 1.2017(14) n
C3b C2b 1_555 1.5245(6) n
C3b C4b 1_555 1.5255(6) n
C3b H31b 1_555 1.0002(15) n
C3b H32b 1_555 1.000(2) n
C4b C3b 1_555 1.5255(6) n
C4b C5b 1_555 1.5222(6) n
C4b H41b 1_555 0.9999(16) n
C4b H42b 1_555 1.000(2) n
C5b C4b 1_555 1.5222(6) n
C5b C6b 1_555 1.5209(6) n
C5b H51b 1_555 0.999(2) n
C5b H52b 1_555 0.9994(15) n
C6b C5b 1_555 1.5209(6) n
C6b C7b 1_555 1.5230(6) n
C6b H61b 1_555 0.999(2) n
C6b H62b 1_555 0.9991(16) n
C7b C6b 1_555 1.5230(6) n
C7b C8b 1_555 1.5212(6) n
C7b H71b 1_555 0.999(3) n
C7b H72b 1_555 0.9996(16) n
C8b C7b 1_555 1.5212(6) n
C8b C9b 1_555 1.5010(7) n
C8b H81b 1_555 0.999(3) n
C8b H82b 1_555 0.9984(16) n
C9b C8b 1_555 1.5010(7) n
C9b C10b 1_555 1.3294(6) n
C9b H91b 1_555 1.000(2) n
C10b C9b 1_555 1.3294(6) n
C10b C11b 1_555 1.5035(3) n
C10b H101b 1_555 0.9998(12) n
C11b C10b 1_555 1.5035(3) n
C11b C12b 1_555 1.5223(3) n
C11b H111b 1_555 0.9999(11) n
C11b H112b 1_555 1.0017(19) n
C12b C11b 1_555 1.5223(3) n
C12b C13b 1_555 1.5310(3) n
C12b H121b 1_555 1.000(2) n
C12b H122b 1_555 0.9988(11) n
C13b C12b 1_555 1.5310(3) n
C13b C14b 1_555 1.5190(3) n
C13b H131b 1_555 1.000(2) n
C13b H132b 1_555 0.9991(11) n
C14b C13b 1_555 1.5190(3) n
C14b C15b 1_555 1.5268(3) n
C14b H141b 1_555 0.9999(19) n
C14b H142b 1_555 0.9982(11) n
C15b C14b 1_555 1.5268(3) n
C15b C16b 1_555 1.5275(3) n
C15b H151b 1_555 1.000(2) n
C15b H152b 1_555 0.9995(11) n
C16b C15b 1_555 1.5275(3) n
C16b C17b 1_555 1.5229(4) n
C16b H161b 1_555 1.001(2) n
C16b H162b 1_555 0.9989(11) n
C17b C16b 1_555 1.5229(4) n
C17b C18b 1_555 1.5245(4) n
C17b H171b 1_555 1.001(2) n
C17b H172b 1_555 0.9994(12) n
C18b C17b 1_555 1.5245(4) n
C18b H181b 1_555 0.9993(12) n
C18b H182b 1_555 1.001(3) n
C18b H183b 1_555 0.9984(16) n
C3 C2 1_555 1.5028(6) n
C3 O1c 1_555 1.4748(7) n
C3 H31 1_555 1.0003(13) n
C3 H32 1_555 0.9996(13) n
O1c C3 1_555 1.4748(7) n
O1c C1c 1_555 1.3310(8) n
C1c O1c 1_555 1.3310(8) n
C1c C2c 1_555 1.5077(6) n
C1c O2c 1_555 1.1997(10) n
C2c C1c 1_555 1.5077(6) n
C2c C3c 1_555 1.5307(6) n
C2c H21c 1_555 0.9987(14) n
C2c H22c 1_555 1.0009(14) n
O2c C1c 1_555 1.1997(10) n
C3c C2c 1_555 1.5307(6) n
C3c C4c 1_555 1.5258(6) n
C3c H31c 1_555 1.001(3) n
C3c H32c 1_555 1.0001(15) n
C4c C3c 1_555 1.5258(6) n
C4c C5c 1_555 1.5251(6) n
C4c H41c 1_555 0.9987(17) n
C4c H42c 1_555 1.000(2) n
C5c C4c 1_555 1.5251(6) n
C5c C6c 1_555 1.5270(6) n
C5c H51c 1_555 0.9986(17) n
C5c H52c 1_555 0.9998(17) n
C6c C5c 1_555 1.5270(6) n
C6c C7c 1_555 1.5256(6) n
C6c H61c 1_555 0.9984(17) n
C6c H62c 1_555 0.9992(17) n
C7c C6c 1_555 1.5256(6) n
C7c C8c 1_555 1.5273(6) n
C7c H71c 1_555 0.9984(17) n
C7c H72c 1_555 1.0003(17) n
C8c C7c 1_555 1.5273(6) n
C8c C9c 1_555 1.5261(6) n
C8c H81c 1_555 0.9993(17) n
C8c H82c 1_555 0.9998(17) n
C9c C8c 1_555 1.5261(6) n
C9c C10c 1_555 1.5276(6) n
C9c H91c 1_555 0.9988(17) n
C9c H92c 1_555 0.9995(18) n
C10c C9c 1_555 1.5276(6) n
C10c C11c 1_555 1.5257(6) n
C10c H101c 1_555 0.9986(16) n
C10c H102c 1_555 0.9991(18) n
C11c C10c 1_555 1.5257(6) n
C11c C12c 1_555 1.5214(6) n
C11c H111c 1_555 0.9986(16) n
C11c H112c 1_555 0.9989(19) n
C12c C11c 1_555 1.5214(6) n
C12c H121c 1_555 0.9988(18) n
C12c H122c 1_555 0.9990(17) n
C12c H123c 1_555 0.9995(13) n
H121a C12a 1_555 0.9994(12) n
H122a C12a 1_555 1.0004(14) n
H123a C12a 1_555 0.9997(14) n
H111a C11a 1_555 0.9993(14) n
H112a C11a 1_555 1.0003(12) n
H101a C10a 1_555 1.0003(14) n
H102a C10a 1_555 0.9995(11) n
H91a C9a 1_555 0.9996(14) n
H92a C9a 1_555 0.9996(11) n
H81a C8a 1_555 0.9988(14) n
H82a C8a 1_555 0.9993(11) n
H71a C7a 1_555 1.0003(14) n
H72a C7a 1_555 0.9988(11) n
H61a C6a 1_555 1.0003(15) n
H62a C6a 1_555 1.0000(11) n
H51a C5a 1_555 1.0008(15) n
H52a C5a 1_555 0.9998(11) n
H41a C4a 1_555 1.0003(15) n
H42a C4a 1_555 1.0003(11) n
H31a C3a 1_555 0.9994(11) n
H32a C3a 1_555 1.0001(15) n
H21a C2a 1_555 1.0008(12) n
H22a C2a 1_555 1.0006(17) n
H11 C1 1_555 1.0023(17) n
H12 C1 1_555 1.0003(17) n
H181b C18b 1_555 0.9993(12) n
H182b C18b 1_555 1.001(3) n
H183b C18b 1_555 0.9984(16) n
H171b C17b 1_555 1.001(2) n
H172b C17b 1_555 0.9994(12) n
H161b C16b 1_555 1.001(2) n
H162b C16b 1_555 0.9989(11) n
H151b C15b 1_555 1.000(2) n
H152b C15b 1_555 0.9995(11) n
H141b C14b 1_555 0.9999(19) n
H142b C14b 1_555 0.9982(11) n
H131b C13b 1_555 1.000(2) n
H132b C13b 1_555 0.9991(11) n
H121b C12b 1_555 1.000(2) n
H122b C12b 1_555 0.9988(11) n
H111b C11b 1_555 0.9999(11) n
H112b C11b 1_555 1.0017(19) n
H101b C10b 1_555 0.9998(12) n
H91b C9b 1_555 1.000(2) n
H81b C8b 1_555 0.999(3) n
H82b C8b 1_555 0.9984(16) n
H71b C7b 1_555 0.999(3) n
H72b C7b 1_555 0.9996(16) n
H61b C6b 1_555 0.999(2) n
H62b C6b 1_555 0.9991(16) n
H51b C5b 1_555 0.999(2) n
H52b C5b 1_555 0.9994(15) n
H41b C4b 1_555 0.9999(16) n
H42b C4b 1_555 1.000(2) n
H31b C3b 1_555 1.0002(15) n
H32b C3b 1_555 1.000(2) n
H21b C2b 1_555 1.0009(15) n
H22b C2b 1_555 0.9999(14) n
H21 C2 1_555 1.0012(14) n
H121c C12c 1_555 0.9988(18) n
H122c C12c 1_555 0.9990(17) n
H123c C12c 1_555 0.9995(13) n
H111c C11c 1_555 0.9986(16) n
H112c C11c 1_555 0.9989(19) n
H101c C10c 1_555 0.9986(16) n
H102c C10c 1_555 0.9991(18) n
H91c C9c 1_555 0.9988(17) n
H92c C9c 1_555 0.9995(18) n
H81c C8c 1_555 0.9993(17) n
H82c C8c 1_555 0.9998(17) n
H71c C7c 1_555 0.9984(17) n
H72c C7c 1_555 1.0003(17) n
H61c C6c 1_555 0.9984(17) n
H62c C6c 1_555 0.9992(17) n
H51c C5c 1_555 0.9986(17) n
H52c C5c 1_555 0.9998(17) n
H41c C4c 1_555 0.9987(17) n
H42c C4c 1_555 1.000(2) n
H31c C3c 1_555 1.001(3) n
H32c C3c 1_555 1.0001(15) n
H21c C2c 1_555 0.9987(14) n
H22c C2c 1_555 1.0009(14) n
H31 C3 1_555 1.0003(13) n
H32 C3 1_555 0.9996(13) n
